data_2222316
loop_
_publ_author_name
'Fu, Xue-qun'
'Xu, Guang-hai'

_publ_section_title
;
 Ethyl (<i>E</i>)-1-(2-styryl-1<i>H</i>-benzimidazol-1-yl)acetate
;
_journal_coeditor_code HB2982
_journal_issue 7
_journal_name_full 'Acta Crystallographica Section E'
_journal_page_first o1535
_journal_paper_doi 10.1107/S1600536809019825
_journal_volume 65
_journal_year 2009
_chemical_formula_moiety 'C19 H18 N2 O2'
_chemical_formula_sum 'C19 H18 N2 O2'
_chemical_formula_weight 307.36
_chemical_name_systematic
;
Ethyl (<i>E</i>)-1-(2-styryl-1<i>H</i>-benzimidazol-1-yl)acetate
;
_space_group_IT_number 29
_symmetry_cell_setting orthorhombic
_symmetry_space_group_name_Hall 'P 2c -2ac'
_symmetry_space_group_name_H-M 'P c a 21'
_atom_sites_solution_hydrogens geom
_atom_sites_solution_primary direct
_atom_sites_solution_secondary difmap
_audit_creation_method SHELXL-97
_cell_angle_alpha 90.00
_cell_angle_beta 90.00
_cell_angle_gamma 90.00
_cell_formula_units_Z 4
_cell_length_a 12.021(2)
_cell_length_b 14.369(3)
_cell_length_c 9.7517(18)
_cell_measurement_reflns_used 3237
_cell_measurement_temperature 298(2)
_cell_measurement_theta_max 27.4449
_cell_measurement_theta_min 2.5240
_cell_volume 1684.4(5)
_computing_cell_refinement 'CrystalClear (Rigaku, 2005)'
_computing_data_collection 'CrystalClear (Rigaku, 2005)'
_computing_data_reduction 'CrystalClear (Rigaku, 2005)'
_computing_molecular_graphics 'SHELXTL (Sheldrick, 2008)'
_computing_publication_material 'SHELXTL (Sheldrick, 2008)'
_computing_structure_refinement 'SHELXL97 (Sheldrick, 1997)'
_computing_structure_solution 'SHELXS97 (Sheldrick, 1997)'
_diffrn_ambient_temperature 298(2)
_diffrn_detector_area_resol_mean 13.6612
_diffrn_measured_fraction_theta_full 0.998
_diffrn_measured_fraction_theta_max 0.998
_diffrn_measurement_device_type 'Rigaku SCXmini'
_diffrn_measurement_method CCD_Profile_fitting
_diffrn_radiation_monochromator graphite
_diffrn_radiation_source 'fine-focus sealed tube'
_diffrn_radiation_type MoK\a
_diffrn_radiation_wavelength 0.71073
_diffrn_reflns_av_R_equivalents 0.0559
_diffrn_reflns_av_sigmaI/netI 0.0264
_diffrn_reflns_limit_h_max 15
_diffrn_reflns_limit_h_min -15
_diffrn_reflns_limit_k_max 18
_diffrn_reflns_limit_k_min -18
_diffrn_reflns_limit_l_max 12
_diffrn_reflns_limit_l_min -12
_diffrn_reflns_number 16640
_diffrn_reflns_theta_full 27.47
_diffrn_reflns_theta_max 27.47
_diffrn_reflns_theta_min 2.84
_diffrn_standards_number 0
_exptl_absorpt_coefficient_mu 0.079
_exptl_absorpt_correction_T_max 0.984
_exptl_absorpt_correction_T_min 0.884
_exptl_absorpt_correction_type multi-scan
_exptl_absorpt_process_details '(CrystalClear; Rigaku, 2005)'
_exptl_crystal_colour colourless
_exptl_crystal_density_diffrn 1.212
_exptl_crystal_density_method 'not measured'
_exptl_crystal_description Prism
_exptl_crystal_F_000 652
_exptl_crystal_size_max 0.2500
_exptl_crystal_size_mid 0.2500
_exptl_crystal_size_min 0.2000
_refine_diff_density_max 0.159
_refine_diff_density_min -0.251
_refine_ls_extinction_method none
_refine_ls_goodness_of_fit_ref 1.065
_refine_ls_hydrogen_treatment constr
_refine_ls_matrix_type full
_refine_ls_number_parameters 215
_refine_ls_number_reflns 2046
_refine_ls_number_restraints 43
_refine_ls_restrained_S_all 1.056
_refine_ls_R_factor_all 0.0798
_refine_ls_R_factor_gt 0.0578
_refine_ls_structure_factor_coef Fsqd
_refine_ls_weighting_details 'calc w=1/[\s^2^(Fo^2^)+(0.0802P)^2^+0.1398P] where P=(Fo^2^+2Fc^2^)/3'
_refine_ls_weighting_scheme calc
_refine_ls_wR_factor_gt 0.1390
_refine_ls_wR_factor_ref 0.1513
_reflns_number_gt 1545
_reflns_number_total 2046
_reflns_threshold_expression I>2\s(I)
_cod_data_source_file hb2982.cif
_cod_data_source_block I
_cod_database_code 2222316
_cod_database_fobs_code 2222316

loop_
_symmetry_equiv_pos_as_xyz
'x, y, z'
'-x, -y, z+1/2'
'x+1/2, -y, z'
'-x+1/2, y, z+1/2'

loop_
_atom_site_type_symbol
_atom_site_label
_atom_site_fract_x
_atom_site_fract_y
_atom_site_fract_z
_atom_site_U_iso_or_equiv
_atom_site_adp_type
_atom_site_calc_flag
_atom_site_refinement_flags
_atom_site_occupancy
_atom_site_disorder_assembly
_atom_site_disorder_group
N N1 0.1633(2) 0.13879(18) 0.1323(3) 0.0509(6) Uani d . 1 A .
N N2 0.0004(2) 0.14329(18) 0.0204(3) 0.0558(7) Uani d . 1 . .
C C5 0.1630(2) 0.0626(2) 0.0454(3) 0.0500(7) Uani d . 1 . .
O O1 0.3290(2) 0.2529(2) 0.0215(3) 0.0743(7) Uani d . 1 . .
O O2 0.4352(2) 0.2271(2) 0.2042(3) 0.0925(10) Uani d D 1 . .
C C3 0.3424(3) 0.2197(2) 0.1332(4) 0.0570(8) Uani d . 1 A .
C C6 0.0611(3) 0.0668(2) -0.0229(4) 0.0543(8) Uani d . 1 . .
C C11 0.0644(2) 0.1847(2) 0.1111(3) 0.0493(7) Uani d . 1 . .
C C12 0.0354(3) 0.2693(2) 0.1853(4) 0.0559(8) Uani d . 1 . .
H H12A 0.0799 0.2873 0.2586 0.067 Uiso calc R 1 . .
C C13 -0.0510(3) 0.3216(2) 0.1534(4) 0.0587(8) Uani d . 1 . .
H H13A -0.0924 0.3024 0.0780 0.070 Uiso calc R 1 . .
C C14 -0.0894(3) 0.4059(2) 0.2221(4) 0.0586(8) Uani d . 1 . .
C C4 0.2583(3) 0.1664(2) 0.2144(3) 0.0539(7) Uani d . 1 . .
H H4A 0.2932 0.1113 0.2524 0.065 Uiso calc R 1 A .
H H4B 0.2329 0.2046 0.2903 0.065 Uiso calc R 1 . .
C C7 0.0364(3) -0.0019(3) -0.1204(4) 0.0675(10) Uani d . 1 . .
H H7A -0.0309 -0.0015 -0.1675 0.081 Uiso calc R 1 . .
C C15 -0.1778(4) 0.4562(3) 0.1668(5) 0.0794(12) Uani d . 1 . .
H H15A -0.2105 0.4360 0.0856 0.095 Uiso calc R 1 . .
C C19 -0.0430(3) 0.4385(3) 0.3420(4) 0.0715(10) Uani d . 1 . .
H H19A 0.0171 0.4072 0.3806 0.086 Uiso calc R 1 . .
C C9 0.2151(4) -0.0720(3) -0.0755(4) 0.0763(11) Uani d . 1 . .
H H9A 0.2658 -0.1190 -0.0953 0.092 Uiso calc R 1 . .
C C18 -0.0843(4) 0.5169(3) 0.4058(5) 0.0863(13) Uani d . 1 . .
H H18A -0.0519 0.5378 0.4867 0.104 Uiso calc R 1 . .
C C8 0.1142(4) -0.0697(3) -0.1441(5) 0.0804(12) Uani d . 1 . .
H H8A 0.0987 -0.1157 -0.2085 0.096 Uiso calc R 1 . .
C C10 0.2420(3) -0.0058(2) 0.0215(4) 0.0652(9) Uani d . 1 . .
H H10A 0.3094 -0.0070 0.0684 0.078 Uiso calc R 1 . .
C C16 -0.2178(4) 0.5352(3) 0.2300(6) 0.0944(14) Uani d . 1 . .
H H16A -0.2757 0.5686 0.1902 0.113 Uiso calc R 1 . .
C C17 -0.1726(5) 0.5644(3) 0.3512(6) 0.0941(15) Uani d . 1 . .
H H17A -0.2015 0.6161 0.3962 0.113 Uiso calc R 1 . .
C C1 0.5262(14) 0.283(2) 0.143(3) 0.128(3) Uani d PDU 0.50 A 1
H H1A 0.5213 0.2820 0.0437 0.153 Uiso calc PR 0.50 A 1
H H1B 0.5218 0.3470 0.1738 0.153 Uiso calc PR 0.50 A 1
C C2 0.628(3) 0.241(2) 0.188(3) 0.137(8) Uani d PDU 0.50 A 1
H H2B 0.6899 0.2732 0.1468 0.206 Uiso calc PR 0.50 A 1
H H2C 0.6296 0.1769 0.1606 0.206 Uiso calc PR 0.50 A 1
H H2D 0.6336 0.2453 0.2858 0.206 Uiso calc PR 0.50 A 1
C C1' 0.5333(14) 0.271(2) 0.137(3) 0.128(3) Uani d PDU 0.50 A 2
H H1'A 0.5564 0.2338 0.0590 0.153 Uiso calc PR 0.50 A 2
H H1'B 0.5147 0.3327 0.1058 0.153 Uiso calc PR 0.50 A 2
C C2' 0.621(3) 0.275(2) 0.237(3) 0.137(8) Uani d PDU 0.50 A 2
H H2'A 0.6839 0.3070 0.1982 0.206 Uiso calc PR 0.50 A 2
H H2'B 0.6429 0.2130 0.2622 0.206 Uiso calc PR 0.50 A 2
H H2'C 0.5958 0.3078 0.3167 0.206 Uiso calc PR 0.50 A 2

loop_
_atom_site_aniso_label
_atom_site_aniso_U_11
_atom_site_aniso_U_22
_atom_site_aniso_U_33
_atom_site_aniso_U_12
_atom_site_aniso_U_13
_atom_site_aniso_U_23
N1 0.0473(13) 0.0574(15) 0.0480(13) -0.0008(12) -0.0054(12) -0.0040(13)
N2 0.0486(13) 0.0628(16) 0.0560(15) -0.0030(13) -0.0017(13) -0.0031(15)
C5 0.0513(17) 0.0551(17) 0.0434(17) -0.0044(15) 0.0014(14) -0.0030(14)
O1 0.0745(16) 0.0925(18) 0.0560(14) -0.0139(14) -0.0052(14) 0.0121(15)
O2 0.0618(15) 0.125(2) 0.090(2) -0.0270(16) -0.0254(16) 0.043(2)
C3 0.0547(18) 0.0639(19) 0.0525(19) -0.0027(16) -0.0054(15) -0.0003(17)
C6 0.0513(18) 0.0607(18) 0.0510(17) -0.0093(15) 0.0032(14) -0.0006(16)
C11 0.0451(16) 0.0533(16) 0.0495(17) -0.0047(14) 0.0063(14) 0.0020(15)
C12 0.0571(19) 0.0557(18) 0.0550(19) -0.0045(16) 0.0044(15) 0.0012(16)
C13 0.0571(19) 0.0631(19) 0.0560(19) 0.0008(16) -0.0026(15) -0.0011(17)
C14 0.0614(19) 0.0538(17) 0.0604(19) 0.0014(16) 0.0056(18) 0.0043(17)
C4 0.0559(18) 0.0615(16) 0.0442(15) -0.0003(17) -0.0074(15) 0.0007(16)
C7 0.060(2) 0.074(2) 0.068(2) -0.0138(19) -0.0028(18) -0.015(2)
C15 0.082(3) 0.071(2) 0.085(3) 0.016(2) -0.010(2) -0.005(2)
C19 0.075(2) 0.073(2) 0.067(2) 0.0104(19) 0.0006(19) -0.005(2)
C9 0.082(3) 0.068(2) 0.079(2) 0.010(2) 0.002(2) -0.017(2)
C18 0.105(3) 0.080(3) 0.074(3) 0.006(3) -0.003(3) -0.016(2)
C8 0.089(3) 0.072(2) 0.080(3) -0.010(2) 0.000(2) -0.027(2)
C10 0.0597(18) 0.0716(19) 0.064(2) 0.0050(18) -0.0025(18) -0.0081(19)
C16 0.100(4) 0.082(3) 0.101(3) 0.034(3) -0.008(3) -0.003(3)
C17 0.112(4) 0.074(3) 0.096(3) 0.025(3) 0.022(3) -0.004(3)
C1 0.078(3) 0.160(7) 0.145(6) -0.048(4) -0.024(4) 0.068(6)
C2 0.086(5) 0.18(2) 0.151(19) -0.025(9) -0.005(10) 0.031(12)
C1' 0.078(3) 0.160(7) 0.145(6) -0.048(4) -0.024(4) 0.068(6)
C2' 0.086(5) 0.18(2) 0.151(19) -0.025(9) -0.005(10) 0.031(12)

loop_
_atom_type_symbol
_atom_type_description
_atom_type_scat_dispersion_real
_atom_type_scat_dispersion_imag
_atom_type_scat_source
C C 0.0033 0.0016 'International Tables Vol C Tables 4.2.6.8 and 6.1.1.4'
H H 0.0000 0.0000 'International Tables Vol C Tables 4.2.6.8 and 6.1.1.4'
N N 0.0061 0.0033 'International Tables Vol C Tables 4.2.6.8 and 6.1.1.4'
O O 0.0106 0.0060 'International Tables Vol C Tables 4.2.6.8 and 6.1.1.4'

loop_
_geom_angle_atom_site_label_1
_geom_angle_atom_site_label_2
_geom_angle_atom_site_label_3
_geom_angle_site_symmetry_1
_geom_angle_site_symmetry_3
_geom_angle
_geom_angle_publ_flag
C11 N1 C5 . . 106.6(2) ?
C11 N1 C4 . . 129.2(3) ?
C5 N1 C4 . . 123.8(3) ?
C11 N2 C6 . . 104.9(3) ?
N1 C5 C10 . . 131.4(3) ?
N1 C5 C6 . . 105.1(3) ?
C10 C5 C6 . . 123.5(3) ?
C3 O2 C1 . . 117.2(11) ?
C3 O2 C1' . . 118.4(10) ?
C1 O2 C1' . . 8(3) ?
O1 C3 O2 . . 124.0(3) ?
O1 C3 C4 . . 126.4(3) ?
O2 C3 C4 . . 109.6(3) ?
N2 C6 C5 . . 110.6(3) ?
N2 C6 C7 . . 130.8(3) ?
C5 C6 C7 . . 118.7(3) ?
N2 C11 N1 . . 112.9(3) ?
N2 C11 C12 . . 124.9(3) ?
N1 C11 C12 . . 122.2(3) ?
C13 C12 C11 . . 123.1(3) ?
C13 C12 H12A . . 118.4 ?
C11 C12 H12A . . 118.4 ?
C12 C13 C14 . . 127.9(3) ?
C12 C13 H13A . . 116.1 ?
C14 C13 H13A . . 116.1 ?
C19 C14 C15 . . 117.4(4) ?
C19 C14 C13 . . 122.9(3) ?
C15 C14 C13 . . 119.6(3) ?
N1 C4 C3 . . 112.3(3) ?
N1 C4 H4A . . 109.1 ?
C3 C4 H4A . . 109.1 ?
N1 C4 H4B . . 109.1 ?
C3 C4 H4B . . 109.1 ?
H4A C4 H4B . . 107.9 ?
C8 C7 C6 . . 118.0(4) ?
C8 C7 H7A . . 121.0 ?
C6 C7 H7A . . 121.0 ?
C16 C15 C14 . . 121.4(5) ?
C16 C15 H15A . . 119.3 ?
C14 C15 H15A . . 119.3 ?
C14 C19 C18 . . 121.0(4) ?
C14 C19 H19A . . 119.5 ?
C18 C19 H19A . . 119.5 ?
C10 C9 C8 . . 121.3(4) ?
C10 C9 H9A . . 119.3 ?
C8 C9 H9A . . 119.3 ?
C17 C18 C19 . . 120.7(5) ?
C17 C18 H18A . . 119.6 ?
C19 C18 H18A . . 119.6 ?
C7 C8 C9 . . 122.2(4) ?
C7 C8 H8A . . 118.9 ?
C9 C8 H8A . . 118.9 ?
C9 C10 C5 . . 116.3(4) ?
C9 C10 H10A . . 121.8 ?
C5 C10 H10A . . 121.8 ?
C17 C16 C15 . . 120.0(5) ?
C17 C16 H16A . . 120.0 ?
C15 C16 H16A . . 120.0 ?
C16 C17 C18 . . 119.4(4) ?
C16 C17 H17A . . 120.3 ?
C18 C17 H17A . . 120.3 ?
C2 C1 O2 . . 106(2) ?
C2 C1 H1A . . 110.5 ?
O2 C1 H1A . . 110.5 ?
C2 C1 H1B . . 110.5 ?
O2 C1 H1B . . 110.5 ?
H1A C1 H1B . . 108.6 ?
C1 C2 H2B . . 109.5 ?
C1 C2 H2C . . 109.5 ?
H2B C2 H2C . . 109.5 ?
C1 C2 H2D . . 109.5 ?
H2B C2 H2D . . 109.5 ?
H2C C2 H2D . . 109.5 ?
C2' C1' O2 . . 108(2) ?
C2' C1' H1'A . . 110.1 ?
O2 C1' H1'A . . 110.1 ?
C2' C1' H1'B . . 110.1 ?
O2 C1' H1'B . . 110.1 ?
H1'A C1' H1'B . . 108.4 ?
C1' C2' H2'A . . 109.5 ?
C1' C2' H2'B . . 109.5 ?
H2'A C2' H2'B . . 109.5 ?
C1' C2' H2'C . . 109.5 ?
H2'A C2' H2'C . . 109.5 ?
H2'B C2' H2'C . . 109.5 ?

loop_
_geom_bond_atom_site_label_1
_geom_bond_atom_site_label_2
_geom_bond_site_symmetry_2
_geom_bond_distance
_geom_bond_publ_flag
N1 C11 . 1.376(4) ?
N1 C5 . 1.384(4) ?
N1 C4 . 1.450(4) ?
N2 C11 . 1.314(4) ?
N2 C6 . 1.385(4) ?
C5 C10 . 1.387(5) ?
C5 C6 . 1.395(4) ?
O1 C3 . 1.200(5) ?
O2 C3 . 1.318(4) ?
O2 C1 . 1.482(9) ?
O2 C1' . 1.485(9) ?
C3 C4 . 1.495(5) ?
C6 C7 . 1.402(5) ?
C11 C12 . 1.457(5) ?
C12 C13 . 1.318(5) ?
C12 H12A . 0.9300 ?
C13 C14 . 1.459(5) ?
C13 H13A . 0.9300 ?
C14 C19 . 1.378(5) ?
C14 C15 . 1.393(5) ?
C4 H4A . 0.9700 ?
C4 H4B . 0.9700 ?
C7 C8 . 1.370(6) ?
C7 H7A . 0.9300 ?
C15 C16 . 1.378(6) ?
C15 H15A . 0.9300 ?
C19 C18 . 1.380(6) ?
C19 H19A . 0.9300 ?
C9 C10 . 1.380(5) ?
C9 C8 . 1.387(6) ?
C9 H9A . 0.9300 ?
C18 C17 . 1.369(7) ?
C18 H18A . 0.9300 ?
C8 H8A . 0.9300 ?
C10 H10A . 0.9300 ?
C16 C17 . 1.367(8) ?
C16 H16A . 0.9300 ?
C17 H17A . 0.9300 ?
C1 C2 . 1.434(10) ?
C1 H1A . 0.9700 ?
C1 H1B . 0.9700 ?
C2 H2B . 0.9600 ?
C2 H2C . 0.9600 ?
C2 H2D . 0.9600 ?
C1' C2' . 1.436(10) ?
C1' H1'A . 0.9700 ?
C1' H1'B . 0.9700 ?
C2' H2'A . 0.9600 ?
C2' H2'B . 0.9600 ?
C2' H2'C . 0.9600 ?

loop_
_geom_hbond_atom_site_label_D
_geom_hbond_atom_site_label_H
_geom_hbond_atom_site_label_A
_geom_hbond_site_symmetry_A
_geom_hbond_distance_DH
_geom_hbond_distance_HA
_geom_hbond_distance_DA
_geom_hbond_angle_DHA
C4 H4B O1 4 0.97 2.47 3.409(4) 161.5
C4 H4A Cg2 3_555 0.97 2.6702 3.577(4) 155.90

loop_
_geom_torsion_atom_site_label_1
_geom_torsion_atom_site_label_2
_geom_torsion_atom_site_label_3
_geom_torsion_atom_site_label_4
_geom_torsion_site_symmetry_1
_geom_torsion_site_symmetry_2
_geom_torsion_site_symmetry_3
_geom_torsion_site_symmetry_4
_geom_torsion
_geom_torsion_publ_flag
C11 N1 C5 C10 . . . . 178.2(4) ?
C4 N1 C5 C10 . . . . 4.8(5) ?
C11 N1 C5 C6 . . . . -0.8(3) ?
C4 N1 C5 C6 . . . . -174.2(3) ?
C1 O2 C3 O1 . . . . 2.3(17) ?
C1' O2 C3 O1 . . . . -6.5(17) ?
C1 O2 C3 C4 . . . . -176.4(16) ?
C1' O2 C3 C4 . . . . 174.8(16) ?
C11 N2 C6 C5 . . . . 0.7(4) ?
C11 N2 C6 C7 . . . . -178.6(4) ?
N1 C5 C6 N2 . . . . 0.1(3) ?
C10 C5 C6 N2 . . . . -179.0(3) ?
N1 C5 C6 C7 . . . . 179.5(3) ?
C10 C5 C6 C7 . . . . 0.4(5) ?
C6 N2 C11 N1 . . . . -1.2(4) ?
C6 N2 C11 C12 . . . . 180.0(3) ?
C5 N1 C11 N2 . . . . 1.3(4) ?
C4 N1 C11 N2 . . . . 174.2(3) ?
C5 N1 C11 C12 . . . . -179.8(3) ?
C4 N1 C11 C12 . . . . -7.0(5) ?
N2 C11 C12 C13 . . . . -11.1(5) ?
N1 C11 C12 C13 . . . . 170.2(3) ?
C11 C12 C13 C14 . . . . 178.3(3) ?
C12 C13 C14 C19 . . . . -5.9(6) ?
C12 C13 C14 C15 . . . . 174.9(4) ?
C11 N1 C4 C3 . . . . -91.5(4) ?
C5 N1 C4 C3 . . . . 80.3(4) ?
O1 C3 C4 N1 . . . . 13.5(5) ?
O2 C3 C4 N1 . . . . -167.8(3) ?
N2 C6 C7 C8 . . . . 178.9(4) ?
C5 C6 C7 C8 . . . . -0.3(5) ?
C19 C14 C15 C16 . . . . -0.4(6) ?
C13 C14 C15 C16 . . . . 178.8(4) ?
C15 C14 C19 C18 . . . . 1.2(6) ?
C13 C14 C19 C18 . . . . -177.9(4) ?
C14 C19 C18 C17 . . . . 0.0(7) ?
C6 C7 C8 C9 . . . . -0.1(7) ?
C10 C9 C8 C7 . . . . 0.4(7) ?
C8 C9 C10 C5 . . . . -0.3(6) ?
N1 C5 C10 C9 . . . . -178.9(3) ?
C6 C5 C10 C9 . . . . -0.1(5) ?
C14 C15 C16 C17 . . . . -1.7(8) ?
C15 C16 C17 C18 . . . . 2.9(8) ?
C19 C18 C17 C16 . . . . -2.0(8) ?
C3 O2 C1 C2 . . . . -147.8(16) ?
C1' O2 C1 C2 . . . . -47(14) ?
C3 O2 C1' C2' . . . . 177.1(14) ?
C1 O2 C1' C2' . . . . 94(16) ?
